data_1556777
loop_
_publ_author_name
'Garai, Mousumi'
'Biradha, Kumar'

_publ_section_title
;
 Exploration and exploitation of homologous series of
 bis(acrylamido)alkanes containing pyridyl and phenyl groups: \b-sheet
 versus two-dimensional layers in solid-state photochemical
 [2&#x2005;+&#x2005;2] reactions.
;
_journal_issue 'Pt 5'
_journal_name_full IUCrJ
_journal_page_first 523
_journal_page_last 533
_journal_paper_doi 10.1107/S2052252515009987
_journal_volume 2
_journal_year 2015
_chemical_formula_moiety 'C16 H14 N4 O2'
_chemical_formula_sum 'C16 H14 N4 O2'
_chemical_formula_weight 294.31
_space_group_IT_number 14
_space_group_name_Hall '-P 2ybc'
_space_group_name_H-M_alt 'P 1 21/c 1'
_symmetry_cell_setting monoclinic
_symmetry_space_group_name_H-M 'P 1 21/c 1'
_atom_sites_solution_hydrogens geom
_atom_sites_solution_primary direct
_atom_sites_solution_secondary difmap
_audit_creation_method SHELXL-97
_cell_angle_alpha 90.00
_cell_angle_beta 101.156(17)
_cell_angle_gamma 90.00
_cell_formula_units_Z 4
_cell_length_a 10.403(6)
_cell_length_b 7.160(4)
_cell_length_c 19.202(11)
_cell_measurement_reflns_used 2475
_cell_measurement_temperature 293(2)
_cell_measurement_theta_max 24.99
_cell_measurement_theta_min 2.00
_cell_volume 1403.2(14)
_computing_structure_refinement 'SHELXL-97 (Sheldrick, 1997)'
_computing_structure_solution 'SHELXS-97 (Sheldrick, 1990)'
_diffrn_ambient_temperature 293(2)
_diffrn_measured_fraction_theta_full 1.000
_diffrn_measured_fraction_theta_max 1.000
_diffrn_measurement_device_type 'Bruker CCD APEX-2'
_diffrn_measurement_method hemisphere
_diffrn_radiation_monochromator graphite
_diffrn_radiation_source 'fine-focus sealed tube'
_diffrn_radiation_type MoK\a
_diffrn_radiation_wavelength 0.71073
_diffrn_reflns_av_R_equivalents 0.0601
_diffrn_reflns_av_sigmaI/netI 0.0385
_diffrn_reflns_limit_h_max 12
_diffrn_reflns_limit_h_min -12
_diffrn_reflns_limit_k_max 8
_diffrn_reflns_limit_k_min -8
_diffrn_reflns_limit_l_max 22
_diffrn_reflns_limit_l_min -21
_diffrn_reflns_number 15971
_diffrn_reflns_theta_full 24.99
_diffrn_reflns_theta_max 24.99
_diffrn_reflns_theta_min 2.00
_exptl_absorpt_coefficient_mu 0.096
_exptl_absorpt_correction_T_max 0.989
_exptl_absorpt_correction_T_min 0.976
_exptl_absorpt_correction_type empirical
_exptl_absorpt_process_details sadabs
_exptl_crystal_colour yellow
_exptl_crystal_density_diffrn 1.393
_exptl_crystal_density_method 'not measured'
_exptl_crystal_description 'plate like'
_exptl_crystal_F_000 616
_exptl_crystal_size_max 0.25
_exptl_crystal_size_mid 0.22
_exptl_crystal_size_min 0.12
_refine_diff_density_max 0.208
_refine_diff_density_min -0.233
_refine_diff_density_rms 0.043
_refine_ls_extinction_method none
_refine_ls_goodness_of_fit_ref 1.677
_refine_ls_hydrogen_treatment mixed
_refine_ls_matrix_type full
_refine_ls_number_parameters 199
_refine_ls_number_reflns 2475
_refine_ls_number_restraints 0
_refine_ls_restrained_S_all 1.677
_refine_ls_R_factor_all 0.1210
_refine_ls_R_factor_gt 0.0430
_refine_ls_shift/su_max 0.007
_refine_ls_shift/su_mean 0.001
_refine_ls_structure_factor_coef Fsqd
_refine_ls_weighting_details 'calc w=1/[\s^2^(Fo^2^)+(0.0100P)^2^+0.0000P] where P=(Fo^2^+2Fc^2^)/3'
_refine_ls_weighting_scheme calc
_refine_ls_wR_factor_gt 0.0749
_refine_ls_wR_factor_ref 0.0801
_reflns_number_gt 1236
_reflns_number_total 2475
_reflns_threshold_expression >2sigma(I)
_cod_data_source_file yc5005.cif
_cod_data_source_block 3a
_cod_depositor_comments
;
The following automatic conversions were performed:

data item '_symmetry_cell_setting' value 'Monoclinic' was changed to
'monoclinic' in accordance with the
/home/saulius/struct/COD-crude-data/automatic-downloads/DataCite-retrospective/IUCr/depositions/lib/dictionaries/cif_core.dic
dictionary named 'cif_core.dic' version 2.4.2 last updated on
2011-04-26.

Automatic conversion script
Id: cif_fix_values 7556 2019-12-06 15:28:31Z antanas 
;
_cod_original_cell_volume 1403.1(14)
_cod_original_sg_symbol_H-M P2(1)/c
_cod_database_code 1556777
_publcif_datablock.id {1d4b13d6-ca77-4b60-bced-ccbbf816c53a}

loop_
_symmetry_equiv_pos_as_xyz
'x, y, z'
'-x, y+1/2, -z+1/2'
'-x, -y, -z'
'x, -y-1/2, z-1/2'

loop_
_atom_site_label
_atom_site_type_symbol
_atom_site_fract_x
_atom_site_fract_y
_atom_site_fract_z
_atom_site_U_iso_or_equiv
_atom_site_adp_type
_atom_site_occupancy
_atom_site_symmetry_multiplicity
_atom_site_calc_flag
_atom_site_refinement_flags
N11 N 0.14943(19) 0.3152(3) -0.27092(9) 0.0479(6) Uani 1 1 d .
O11 O 0.13155(15) 0.3566(3) 0.06687(8) 0.0625(6) Uani 1 1 d .
C11 C 0.0715(2) 0.3485(3) -0.16133(12) 0.0340(6) Uani 1 1 d .
C12 C 0.1688(2) 0.3313(3) -0.20060(11) 0.0447(7) Uani 1 1 d .
H12 H 0.2550 0.3309 -0.1759 0.054 Uiso 1 1 calc R
C13 C 0.0251(2) 0.3174(3) -0.30499(12) 0.0482(7) Uani 1 1 d .
H13 H 0.0080 0.3038 -0.3541 0.058 Uiso 1 1 calc R
C14 C -0.0786(2) 0.3384(4) -0.27182(12) 0.0503(7) Uani 1 1 d .
H14 H -0.1638 0.3415 -0.2979 0.060 Uiso 1 1 calc R
C15 C -0.0548(2) 0.3551(3) -0.19895(12) 0.0454(7) Uani 1 1 d .
H15 H -0.1241 0.3707 -0.1753 0.054 Uiso 1 1 calc R
C16 C 0.0991(2) 0.3562(3) -0.08336(11) 0.0408(6) Uani 1 1 d .
H16 H 0.0268 0.3700 -0.0619 0.049 Uiso 1 1 calc R
C17 C 0.2131(2) 0.3460(3) -0.04051(11) 0.0429(7) Uani 1 1 d .
H17 H 0.2885 0.3380 -0.0596 0.051 Uiso 1 1 calc R
C18 C 0.2248(2) 0.3470(3) 0.03710(12) 0.0420(7) Uani 1 1 d .
O21 O 0.58052(15) 0.3899(2) 0.15759(8) 0.0585(5) Uani 1 1 d .
N21 N 0.55915(19) 0.2731(3) 0.49254(9) 0.0518(6) Uani 1 1 d .
C21 C 0.6347(2) 0.3454(3) 0.38489(12) 0.0358(6) Uani 1 1 d .
C22 C 0.5404(2) 0.2945(4) 0.42231(12) 0.0530(8) Uani 1 1 d .
H22 H 0.4564 0.2731 0.3965 0.064 Uiso 1 1 calc R
C23 C 0.6812(3) 0.3037(3) 0.52792(12) 0.0531(8) Uani 1 1 d .
H23 H 0.6983 0.2881 0.5769 0.064 Uiso 1 1 calc R
C24 C 0.7814(3) 0.3563(4) 0.49643(13) 0.0587(8) Uani 1 1 d .
H24 H 0.8645 0.3776 0.5234 0.070 Uiso 1 1 calc R
C25 C 0.7582(2) 0.3775(3) 0.42381(12) 0.0483(7) Uani 1 1 d .
H25 H 0.8257 0.4134 0.4012 0.058 Uiso 1 1 calc R
C26 C 0.6090(2) 0.3616(3) 0.30736(11) 0.0411(6) Uani 1 1 d .
H26 H 0.6800 0.3956 0.2872 0.049 Uiso 1 1 calc R
C27 C 0.4972(2) 0.3337(3) 0.26284(11) 0.0427(7) Uani 1 1 d .
H27 H 0.4230 0.3021 0.2806 0.051 Uiso 1 1 calc R
C28 C 0.4874(2) 0.3515(4) 0.18536(12) 0.0424(7) Uani 1 1 d .
N31 N 0.34719(17) 0.3318(3) 0.07380(9) 0.0453(6) Uani 1 1 d .
H31 H 0.4123 0.3273 0.0522 0.054 Uiso 1 1 calc R
N32 N 0.36744(17) 0.3237(3) 0.14676(9) 0.0444(6) Uani 1 1 d .
H32 H 0.3029 0.3006 0.1675 0.053 Uiso 1 1 calc R

loop_
_atom_site_aniso_label
_atom_site_aniso_U_11
_atom_site_aniso_U_22
_atom_site_aniso_U_33
_atom_site_aniso_U_23
_atom_site_aniso_U_13
_atom_site_aniso_U_12
N11 0.0432(13) 0.0747(17) 0.0253(12) -0.0020(11) 0.0053(10) -0.0046(12)
O11 0.0460(11) 0.1105(16) 0.0332(10) 0.0091(10) 0.0133(9) 0.0188(11)
C11 0.0333(14) 0.0401(17) 0.0273(13) 0.0012(13) 0.0028(11) 0.0005(13)
C12 0.0343(14) 0.0670(19) 0.0302(15) -0.0002(14) 0.0001(12) -0.0009(14)
C13 0.0527(17) 0.0600(19) 0.0285(15) -0.0025(14) -0.0009(14) -0.0008(15)
C14 0.0370(15) 0.072(2) 0.0369(16) -0.0054(15) -0.0048(13) 0.0044(15)
C15 0.0364(14) 0.0619(19) 0.0368(15) -0.0008(14) 0.0048(12) 0.0035(14)
C16 0.0407(16) 0.0531(18) 0.0290(14) 0.0016(13) 0.0077(12) 0.0035(14)
C17 0.0401(16) 0.063(2) 0.0272(15) -0.0020(14) 0.0106(13) 0.0043(14)
C18 0.0423(16) 0.0521(18) 0.0294(15) 0.0036(14) 0.0013(13) 0.0070(15)
O21 0.0493(11) 0.0949(15) 0.0324(10) -0.0033(9) 0.0100(9) -0.0171(10)
N21 0.0501(14) 0.0791(17) 0.0243(12) 0.0024(11) 0.0026(10) -0.0043(12)
C21 0.0378(14) 0.0412(15) 0.0265(12) 0.0003(15) 0.0019(11) -0.0044(15)
C22 0.0435(16) 0.087(2) 0.0265(15) 0.0001(14) 0.0009(12) -0.0108(15)
C23 0.0640(19) 0.066(2) 0.0250(15) -0.0014(14) -0.0008(14) -0.0023(16)
C24 0.0484(18) 0.083(2) 0.0397(18) 0.0012(16) -0.0050(14) -0.0120(17)
C25 0.0419(16) 0.068(2) 0.0331(15) 0.0032(14) 0.0014(13) -0.0077(14)
C26 0.0412(15) 0.0521(18) 0.0302(14) -0.0002(14) 0.0070(12) -0.0066(14)
C27 0.0433(15) 0.0588(18) 0.0260(14) 0.0022(14) 0.0070(12) -0.0074(15)
C28 0.0406(16) 0.0537(18) 0.0306(15) -0.0039(14) 0.0015(13) -0.0060(15)
N31 0.0434(14) 0.0726(17) 0.0195(11) -0.0004(11) 0.0049(10) -0.0042(12)
N32 0.0432(13) 0.0687(17) 0.0200(11) 0.0018(11) 0.0028(10) -0.0081(11)

loop_
_atom_type_symbol
_atom_type_description
_atom_type_scat_dispersion_real
_atom_type_scat_dispersion_imag
_atom_type_scat_source
C C 0.0033 0.0016 'International Tables Vol C Tables 4.2.6.8 and 6.1.1.4'
H H 0.0000 0.0000 'International Tables Vol C Tables 4.2.6.8 and 6.1.1.4'
N N 0.0061 0.0033 'International Tables Vol C Tables 4.2.6.8 and 6.1.1.4'
O O 0.0106 0.0060 'International Tables Vol C Tables 4.2.6.8 and 6.1.1.4'

loop_
_geom_angle_atom_site_label_1
_geom_angle_atom_site_label_2
_geom_angle_atom_site_label_3
_geom_angle
C13 N11 C12 116.1(2)
C12 C11 C15 116.4(2)
C12 C11 C16 122.7(2)
C15 C11 C16 120.9(2)
C11 C12 N11 125.4(2)
C11 C12 H12 117.3
N11 C12 H12 117.3
N11 C13 C14 123.6(2)
N11 C13 H13 118.2
C14 C13 H13 118.2
C13 C14 C15 118.7(2)
C13 C14 H14 120.6
C15 C14 H14 120.6
C11 C15 C14 119.8(2)
C11 C15 H15 120.1
C14 C15 H15 120.1
C17 C16 C11 127.8(2)
C17 C16 H16 116.1
C11 C16 H16 116.1
C16 C17 C18 121.6(2)
C16 C17 H17 119.2
C18 C17 H17 119.2
O11 C18 N31 121.4(2)
O11 C18 C17 123.9(2)
N31 C18 C17 114.7(2)
C22 N21 C23 115.7(2)
C22 C21 C25 116.6(2)
C22 C21 C26 123.0(2)
C25 C21 C26 120.4(2)
N21 C22 C21 125.5(2)
N21 C22 H22 117.3
C21 C22 H22 117.3
C24 C23 N21 123.7(2)
C24 C23 H23 118.1
N21 C23 H23 118.1
C23 C24 C25 118.9(2)
C23 C24 H24 120.6
C25 C24 H24 120.6
C24 C25 C21 119.6(2)
C24 C25 H25 120.2
C21 C25 H25 120.2
C27 C26 C21 127.6(2)
C27 C26 H26 116.2
C21 C26 H26 116.2
C26 C27 C28 121.3(2)
C26 C27 H27 119.3
C28 C27 H27 119.3
O21 C28 N32 121.6(2)
O21 C28 C27 123.5(2)
N32 C28 C27 114.9(2)
C18 N31 N32 118.88(19)
C18 N31 H31 120.6
N32 N31 H31 120.6
C28 N32 N31 120.01(19)
C28 N32 H32 120.0
N31 N32 H32 120.0

loop_
_geom_bond_atom_site_label_1
_geom_bond_atom_site_label_2
_geom_bond_distance
N11 C13 1.332(3)
N11 C12 1.331(3)
O11 C18 1.219(2)
C11 C12 1.380(3)
C11 C15 1.372(3)
C11 C16 1.470(3)
C12 H12 0.9300
C13 C14 1.363(3)
C13 H13 0.9300
C14 C15 1.378(3)
C14 H14 0.9300
C15 H15 0.9300
C16 C17 1.308(3)
C16 H16 0.9300
C17 C18 1.472(3)
C17 H17 0.9300
C18 N31 1.335(3)
O21 C28 1.224(2)
N21 C22 1.333(3)
N21 C23 1.337(3)
C21 C22 1.373(3)
C21 C25 1.375(3)
C21 C26 1.465(3)
C22 H22 0.9300
C23 C24 1.356(3)
C23 H23 0.9300
C24 C25 1.377(3)
C24 H24 0.9300
C25 H25 0.9300
C26 C27 1.319(3)
C26 H26 0.9300
C27 C28 1.477(3)
C27 H27 0.9300
C28 N32 1.337(2)
N31 N32 1.377(2)
N31 H31 0.8600
N32 H32 0.8600

loop_
_geom_torsion_atom_site_label_1
_geom_torsion_atom_site_label_2
_geom_torsion_atom_site_label_3
_geom_torsion_atom_site_label_4
_geom_torsion
C15 C11 C12 N11 -2.1(4)
C16 C11 C12 N11 176.8(2)
C13 N11 C12 C11 0.4(4)
C12 N11 C13 C14 1.3(4)
N11 C13 C14 C15 -1.2(4)
C12 C11 C15 C14 2.1(4)
C16 C11 C15 C14 -176.8(3)
C13 C14 C15 C11 -0.6(4)
C12 C11 C16 C17 -1.0(4)
C15 C11 C16 C17 177.9(3)
C11 C16 C17 C18 -177.0(3)
C16 C17 C18 O11 0.2(4)
C16 C17 C18 N31 178.7(3)
C23 N21 C22 C21 -0.4(4)
C25 C21 C22 N21 -0.4(4)
C26 C21 C22 N21 178.2(2)
C22 N21 C23 C24 1.0(4)
N21 C23 C24 C25 -0.9(4)
C23 C24 C25 C21 0.0(4)
C22 C21 C25 C24 0.5(4)
C26 C21 C25 C24 -178.1(3)
C22 C21 C26 C27 0.7(4)
C25 C21 C26 C27 179.3(3)
C21 C26 C27 C28 -178.6(2)
C26 C27 C28 O21 1.1(4)
C26 C27 C28 N32 -178.5(2)
O11 C18 N31 N32 1.2(4)
C17 C18 N31 N32 -177.4(2)
O21 C28 N32 N31 2.2(4)
C27 C28 N32 N31 -178.3(2)
C18 N31 N32 C28 -164.7(2)
